data_2237630
loop_
_publ_author_name
'Yebedri, Sihem'
'Louhibi, Samira'
'Bouacida, Sofiane'
'Ourari, Ali'
'Roisnel, Thierry'

_publ_section_title
;
 2-[(2-Azaniumylethyl)carbamoyl]phenolate--phenol (1/1)
;
_journal_coeditor_code HB7050
_journal_issue 4
_journal_name_full 'Acta Crystallographica Section E'
_journal_page_first o497
_journal_paper_doi 10.1107/S1600536813005849
_journal_volume 69
_journal_year 2013
_chemical_formula_iupac 'C9 H12 N2 O2, C6 H6 O'
_chemical_formula_moiety 'C9 H12 N2 O2, C6 H6 O'
_chemical_formula_sum 'C15 H18 N2 O3'
_chemical_formula_weight 274.31
_chemical_name_systematic
;
2-[(2-Azaniumylethyl)carbamoyl]phenolate--phenol (1/1)
;
_space_group_crystal_system monoclinic
_space_group_IT_number 14
_symmetry_space_group_name_Hall '-P 2ybc'
_symmetry_space_group_name_H-M 'P 1 21/c 1'
_atom_sites_solution_hydrogens geom
_atom_sites_solution_primary direct
_atom_sites_solution_secondary difmap
_cell_angle_alpha 90
_cell_angle_beta 100.637(2)
_cell_angle_gamma 90
_cell_formula_units_Z 4
_cell_length_a 12.6494(4)
_cell_length_b 13.2145(6)
_cell_length_c 8.5445(4)
_cell_measurement_reflns_used 4306
_cell_measurement_temperature 150(2)
_cell_measurement_theta_max 27.37
_cell_measurement_theta_min 2.87
_cell_volume 1403.72(10)
_computing_cell_refinement 'SAINT (Bruker, 2011)'
_computing_data_collection 'APEX2 (Bruker, 2011)'
_computing_data_reduction 'SAINT (Bruker, 2011)'
_computing_molecular_graphics 'ORTEP-3 for Windows (Farrugia, 2012) and DIAMOND (Brandenburg & Berndt, 2001)'
_computing_publication_material 'SHELXL97 (Sheldrick, 2008)'
_computing_structure_refinement 'SHELXL97 (Sheldrick, 2008)'
_computing_structure_solution 'SIR2002 (Burla <i>et al.</i>, 2005)'
_diffrn_ambient_temperature 150(2)
_diffrn_measured_fraction_theta_full 0.994
_diffrn_measured_fraction_theta_max 0.994
_diffrn_measurement_device_type 'Bruker APEXII CCD'
_diffrn_measurement_method 'CCD rotation images, thin slices'
_diffrn_radiation_monochromator graphite
_diffrn_radiation_type MoK\a
_diffrn_radiation_wavelength 0.71073
_diffrn_reflns_av_R_equivalents 0.0351
_diffrn_reflns_limit_h_max 16
_diffrn_reflns_limit_h_min -16
_diffrn_reflns_limit_k_max 17
_diffrn_reflns_limit_k_min -12
_diffrn_reflns_limit_l_max 11
_diffrn_reflns_limit_l_min -11
_diffrn_reflns_number 12244
_diffrn_reflns_theta_full 27.5
_diffrn_reflns_theta_max 27.5
_diffrn_reflns_theta_min 2.87
_exptl_absorpt_coefficient_mu 0.091
_exptl_absorpt_correction_T_max 0.966
_exptl_absorpt_correction_T_min 0.860
_exptl_absorpt_correction_type multi-scan
_exptl_absorpt_process_details '(SADABS; Bruker, 2011)'
_exptl_crystal_colour Colorless
_exptl_crystal_density_diffrn 1.298
_exptl_crystal_density_method 'not measured'
_exptl_crystal_description prism
_exptl_crystal_F_000 584
_exptl_crystal_size_max 0.58
_exptl_crystal_size_mid 0.52
_exptl_crystal_size_min 0.38
_refine_diff_density_max 0.271
_refine_diff_density_min -0.209
_refine_ls_extinction_method none
_refine_ls_goodness_of_fit_ref 1.028
_refine_ls_hydrogen_treatment constr
_refine_ls_matrix_type full
_refine_ls_number_parameters 181
_refine_ls_number_reflns 3208
_refine_ls_number_restraints 0
_refine_ls_restrained_S_all 1.028
_refine_ls_R_factor_all 0.051
_refine_ls_R_factor_gt 0.0397
_refine_ls_shift/su_max 0
_refine_ls_shift/su_mean 0
_refine_ls_structure_factor_coef Fsqd
_refine_ls_weighting_details 'calc w=1/[\s^2^(Fo^2^)+(0.0448P)^2^+0.4498P] where P=(Fo^2^+2Fc^2^)/3'
_refine_ls_weighting_scheme calc
_refine_ls_wR_factor_gt 0.0952
_refine_ls_wR_factor_ref 0.1024
_reflns_number_gt 2649
_reflns_number_total 3208
_reflns_threshold_expression I>2\s(I)
_cod_data_source_file hb7050.cif
_cod_data_source_block I
_cod_original_sg_symbol_H-M 'P 21/c'
_cod_database_code 2237630
_cod_database_fobs_code 2237630

loop_
_symmetry_equiv_pos_as_xyz
'x, y, z'
'-x, y+1/2, -z+1/2'
'-x, -y, -z'
'x, -y-1/2, z-1/2'

loop_
_atom_site_type_symbol
_atom_site_label
_atom_site_fract_x
_atom_site_fract_y
_atom_site_fract_z
_atom_site_U_iso_or_equiv
_atom_site_adp_type
_atom_site_calc_flag
_atom_site_refinement_flags
_atom_site_occupancy
_atom_site_symmetry_multiplicity
O O2 0.59307(7) 0.65808(6) 0.29145(10) 0.0207(2) Uani d . 1 1
O O3 0.56158(7) 0.34524(7) 0.37386(11) 0.0260(2) Uani d . 1 1
N N1 0.47865(8) 0.48940(8) 0.27880(12) 0.0195(2) Uani d . 1 1
H H1N 0.4845 0.5532 0.2627 0.023 Uiso d R 1 1
N N2 0.43633(8) 0.32203(8) 0.03416(11) 0.0186(2) Uani d . 1 1
H H2A 0.5036 0.3421 0.0701 0.022 Uiso d R 1 1
H H2B 0.4287 0.306 -0.0684 0.022 Uiso d R 1 1
H H2C 0.4219 0.2681 0.0891 0.022 Uiso d R 1 1
C C7 0.67497(10) 0.60303(9) 0.36441(13) 0.0192(3) Uani d . 1 1
C C8 0.77747(11) 0.64776(10) 0.40959(17) 0.0290(3) Uani d . 1 1
H H8 0.7869 0.7148 0.3819 0.035 Uiso calc R 1 1
C C9 0.86393(11) 0.59533(11) 0.49331(19) 0.0338(3) Uani d . 1 1
H H9 0.9302 0.6274 0.5215 0.041 Uiso calc R 1 1
C C10 0.85282(11) 0.49477(11) 0.53593(17) 0.0302(3) Uani d . 1 1
H H10 0.9106 0.4599 0.595 0.036 Uiso calc R 1 1
C C11 0.75500(10) 0.44784(10) 0.48917(14) 0.0227(3) Uani d . 1 1
H H11 0.7478 0.3803 0.5162 0.027 Uiso calc R 1 1
C C12 0.66564(10) 0.49853(9) 0.40198(13) 0.0183(3) Uani d . 1 1
C C13 0.56553(10) 0.43867(9) 0.35241(13) 0.0186(3) Uani d . 1 1
C C14 0.37497(10) 0.44126(9) 0.22499(14) 0.0201(3) Uani d . 1 1
H H14A 0.3182 0.4889 0.2346 0.024 Uiso calc R 1 1
H H14B 0.3681 0.3839 0.2933 0.024 Uiso calc R 1 1
C C15 0.36081(10) 0.40533(9) 0.05392(14) 0.0202(3) Uani d . 1 1
H H15A 0.2875 0.382 0.0195 0.024 Uiso calc R 1 1
H H15B 0.3726 0.4617 -0.0135 0.024 Uiso calc R 1 1
O O1 0.65559(7) 0.32899(7) -0.02109(12) 0.0300(2) Uani d . 1 1
H H1 0.6334 0.2758 -0.0644 0.045 Uiso d R 1 1
C C1 0.76300(10) 0.33979(9) -0.02608(15) 0.0212(3) Uani d . 1 1
C C2 0.82529(11) 0.39958(10) 0.08869(16) 0.0272(3) Uani d . 1 1
H H2 0.7942 0.4332 0.1645 0.033 Uiso calc R 1 1
C C3 0.93442(12) 0.40858(11) 0.08896(19) 0.0368(4) Uani d . 1 1
H H3 0.9769 0.4482 0.1659 0.044 Uiso calc R 1 1
C C4 0.98085(12) 0.35932(12) -0.0238(2) 0.0418(4) Uani d . 1 1
H H4 1.0544 0.3648 -0.0217 0.05 Uiso calc R 1 1
C C5 0.91760(12) 0.30184(11) -0.1397(2) 0.0374(4) Uani d . 1 1
H H5 0.9485 0.2695 -0.2168 0.045 Uiso calc R 1 1
C C6 0.80857(11) 0.29210(10) -0.14187(16) 0.0265(3) Uani d . 1 1
H H6 0.766 0.2538 -0.2206 0.032 Uiso calc R 1 1

loop_
_atom_site_aniso_label
_atom_site_aniso_U_11
_atom_site_aniso_U_22
_atom_site_aniso_U_33
_atom_site_aniso_U_12
_atom_site_aniso_U_13
_atom_site_aniso_U_23
O2 0.0266(5) 0.0161(4) 0.0188(4) 0.0027(3) 0.0023(3) 0.0004(3)
O3 0.0273(5) 0.0163(4) 0.0321(5) 0.0016(4) -0.0003(4) 0.0016(4)
N1 0.0217(5) 0.0143(5) 0.0213(5) 0.0006(4) 0.0008(4) -0.0005(4)
N2 0.0217(5) 0.0175(5) 0.0163(5) -0.0020(4) 0.0026(4) -0.0013(4)
C7 0.0242(6) 0.0188(6) 0.0148(5) 0.0032(5) 0.0042(4) -0.0022(4)
C8 0.0284(7) 0.0205(7) 0.0378(8) -0.0028(5) 0.0052(6) -0.0014(5)
C9 0.0219(7) 0.0310(8) 0.0462(9) -0.0034(6) -0.0001(6) -0.0067(6)
C10 0.0250(7) 0.0284(7) 0.0332(7) 0.0060(6) -0.0050(5) -0.0052(6)
C11 0.0274(7) 0.0189(6) 0.0203(6) 0.0038(5) 0.0009(5) -0.0030(5)
C12 0.0222(6) 0.0177(6) 0.0150(5) 0.0014(5) 0.0030(4) -0.0028(4)
C13 0.0240(6) 0.0168(6) 0.0147(5) 0.0023(5) 0.0029(4) -0.0021(4)
C14 0.0201(6) 0.0192(6) 0.0209(6) 0.0014(5) 0.0033(5) -0.0013(5)
C15 0.0211(6) 0.0177(6) 0.0203(6) 0.0018(5) 0.0004(4) 0.0015(5)
O1 0.0244(5) 0.0233(5) 0.0436(6) -0.0046(4) 0.0096(4) -0.0114(4)
C1 0.0237(6) 0.0157(6) 0.0240(6) -0.0004(5) 0.0033(5) 0.0034(5)
C2 0.0358(8) 0.0214(6) 0.0235(6) -0.0041(6) 0.0030(5) 0.0011(5)
C3 0.0340(8) 0.0288(8) 0.0420(8) -0.0099(6) -0.0076(6) 0.0050(6)
C4 0.0240(7) 0.0311(8) 0.0709(11) -0.0010(6) 0.0101(7) 0.0105(8)
C5 0.0388(8) 0.0247(7) 0.0543(10) 0.0025(6) 0.0232(7) 0.0029(7)
C6 0.0338(7) 0.0192(6) 0.0272(7) -0.0009(5) 0.0074(5) -0.0004(5)

loop_
_atom_type_symbol
_atom_type_description
_atom_type_scat_dispersion_real
_atom_type_scat_dispersion_imag
_atom_type_scat_source
C C 0.0033 0.0016 'International Tables Vol C Tables 4.2.6.8 and 6.1.1.4'
H H 0 0 'International Tables Vol C Tables 4.2.6.8 and 6.1.1.4'
N N 0.0061 0.0033 'International Tables Vol C Tables 4.2.6.8 and 6.1.1.4'
O O 0.0106 0.006 'International Tables Vol C Tables 4.2.6.8 and 6.1.1.4'

loop_
_geom_angle_atom_site_label_1
_geom_angle_atom_site_label_2
_geom_angle_atom_site_label_3
_geom_angle
C13 N1 C14 122.89(10)
C13 N1 H1N 118.6
C14 N1 H1N 118.5
C15 N2 H2A 109.5
C15 N2 H2B 109.4
H2A N2 H2B 109.5
C15 N2 H2C 109.5
H2A N2 H2C 109.5
H2B N2 H2C 109.4
O2 C7 C8 119.86(11)
O2 C7 C12 123.18(11)
C8 C7 C12 116.95(11)
C9 C8 C7 122.14(13)
C9 C8 H8 118.9
C7 C8 H8 118.9
C8 C9 C10 120.46(13)
C8 C9 H9 119.8
C10 C9 H9 119.8
C11 C10 C9 118.90(13)
C11 C10 H10 120.5
C9 C10 H10 120.5
C10 C11 C12 122.14(12)
C10 C11 H11 118.9
C12 C11 H11 118.9
C11 C12 C7 119.27(11)
C11 C12 C13 117.22(11)
C7 C12 C13 123.50(11)
O3 C13 N1 120.72(11)
O3 C13 C12 122.58(11)
N1 C13 C12 116.68(11)
N1 C14 C15 112.41(10)
N1 C14 H14A 109.1
C15 C14 H14A 109.1
N1 C14 H14B 109.1
C15 C14 H14B 109.1
H14A C14 H14B 107.9
N2 C15 C14 112.16(10)
N2 C15 H15A 109.2
C14 C15 H15A 109.2
N2 C15 H15B 109.2
C14 C15 H15B 109.2
H15A C15 H15B 107.9
C1 O1 H1 109.5
O1 C1 C6 121.26(12)
O1 C1 C2 118.24(12)
C6 C1 C2 120.50(12)
C3 C2 C1 119.09(13)
C3 C2 H2 120.5
C1 C2 H2 120.5
C4 C3 C2 120.70(14)
C4 C3 H3 119.6
C2 C3 H3 119.6
C5 C4 C3 119.69(14)
C5 C4 H4 120.2
C3 C4 H4 120.2
C4 C5 C6 120.38(14)
C4 C5 H5 119.8
C6 C5 H5 119.8
C5 C6 C1 119.60(13)
C5 C6 H6 120.2
C1 C6 H6 120.2

loop_
_geom_bond_atom_site_label_1
_geom_bond_atom_site_label_2
_geom_bond_distance
O2 C7 1.3239(15)
O3 C13 1.2505(15)
N1 C13 1.3408(16)
N1 C14 1.4537(15)
N1 H1N 0.86
N2 C15 1.4874(16)
N2 H2A 0.8899
N2 H2B 0.8897
N2 H2C 0.8904
C7 C8 1.4123(18)
C7 C12 1.4276(17)
C8 C9 1.378(2)
C8 H8 0.93
C9 C10 1.392(2)
C9 H9 0.93
C10 C11 1.3758(19)
C10 H10 0.93
C11 C12 1.4037(17)
C11 H11 0.93
C12 C13 1.4868(17)
C14 C15 1.5158(16)
C14 H14A 0.97
C14 H14B 0.97
C15 H15A 0.97
C15 H15B 0.97
O1 C1 1.3747(15)
O1 H1 0.8195
C1 C6 1.3852(18)
C1 C2 1.3862(18)
C2 C3 1.385(2)
C2 H2 0.93
C3 C4 1.381(2)
C3 H3 0.93
C4 C5 1.380(2)
C4 H4 0.93
C5 C6 1.382(2)
C5 H5 0.93
C6 H6 0.93

loop_
_geom_hbond_atom_site_label_D
_geom_hbond_atom_site_label_H
_geom_hbond_atom_site_label_A
_geom_hbond_site_symmetry_A
_geom_hbond_distance_DH
_geom_hbond_distance_HA
_geom_hbond_distance_DA
_geom_hbond_angle_DHA
_geom_hbond_publ_flag
O1 H1 O3 4_565 0.82 1.87 2.6696(13) 166 yes
N1 H1N O2 . 0.86 1.93 2.6490(13) 140 yes
N2 H2A O1 . 0.89 2.21 2.8995(14) 134 yes
N2 H2A O3 . 0.89 2.56 3.0547(13) 116 yes
N2 H2B O2 3_665 0.89 1.93 2.7506(13) 152 yes
N2 H2C O2 2_645 0.89 1.81 2.6939(13) 174 yes

loop_
_geom_torsion_atom_site_label_1
_geom_torsion_atom_site_label_2
_geom_torsion_atom_site_label_3
_geom_torsion_atom_site_label_4
_geom_torsion
O2 C7 C8 C9 176.44(12)
C12 C7 C8 C9 -3.24(19)
C7 C8 C9 C10 0.3(2)
C8 C9 C10 C11 1.8(2)
C9 C10 C11 C12 -1.0(2)
C10 C11 C12 C7 -2.00(18)
C10 C11 C12 C13 177.50(11)
O2 C7 C12 C11 -175.68(11)
C8 C7 C12 C11 3.98(16)
O2 C7 C12 C13 4.86(17)
C8 C7 C12 C13 -175.47(11)
C14 N1 C13 O3 2.23(17)
C14 N1 C13 C12 -179.37(10)
C11 C12 C13 O3 -6.08(17)
C7 C12 C13 O3 173.39(11)
C11 C12 C13 N1 175.56(10)
C7 C12 C13 N1 -4.97(16)
C13 N1 C14 C15 -92.17(13)
N1 C14 C15 N2 66.25(13)
O1 C1 C2 C3 177.79(12)
C6 C1 C2 C3 -1.91(19)
C1 C2 C3 C4 0.4(2)
C2 C3 C4 C5 1.1(2)
C3 C4 C5 C6 -1.0(2)
C4 C5 C6 C1 -0.5(2)
O1 C1 C6 C5 -177.71(12)
C2 C1 C6 C5 1.98(19)

loop_
_cod_related_entry_id
_cod_related_entry_database
_cod_related_entry_code
1 ChemSpider 30658378
